data_4063405
loop_
_publ_author_name
'Braunschweig, Holger'
'D\"orfler, Rainer'
'Gruss, Katrin'
'K\"ohler, Julia'
'Radacki, Krzysztof'

_publ_section_title
;
 Insertion vs Ligand Exchange: Reactivity of DistannaAnsaHalf-Sandwich
 Complexes of Molybdenum and Tungsten toward Isocyanide and Phosphine
 Complexes of Nickel and Palladium
;
_journal_issue 2
_journal_name_full Organometallics
_journal_page_first 305
_journal_page_last 312
_journal_paper_doi 10.1021/om101049d
_journal_volume 30
_journal_year 2011
_chemical_formula_moiety 'C44 H73 Mo N3 O2 Pd Sn2'
_chemical_formula_sum 'C44 H73 Mo N3 O2 Pd Sn2'
_chemical_formula_weight 1115.77
_chemical_name_common
;
?
;
_chemical_name_systematic
; 
?
;
_space_group_IT_number 14
_symmetry_cell_setting monoclinic
_symmetry_space_group_name_Hall '-P 2yn'
_symmetry_space_group_name_H-M 'P 1 21/n 1'
_atom_sites_solution_hydrogens geom
_atom_sites_solution_primary direct
_atom_sites_solution_secondary difmap
_audit_creation_method SHELXL-97
_cell_angle_alpha 90.00
_cell_angle_beta 92.918(2)
_cell_angle_gamma 90.00
_cell_formula_units_Z 4
_cell_length_a 11.8836(11)
_cell_length_b 23.225(2)
_cell_length_c 17.7910(16)
_cell_measurement_reflns_used 4198
_cell_measurement_temperature 100(2)
_cell_measurement_theta_max 28.27
_cell_measurement_theta_min 2.20
_cell_volume 4903.9(8)
_computing_cell_refinement 'Saint+ ver. 7.53A (Bruker AXS)'
_computing_data_collection 'APEX2 ver. 2008.3 (Bruker AXS)'
_computing_data_reduction 'Saint+ ver. 7.53A (Bruker AXS)'
_computing_molecular_graphics 'XP ver. 5.1 (Bruker AXS, 1998)'
_computing_publication_material 'SHELXL-97 (Sheldrick, 2008)'
_computing_structure_refinement 'SHELXL-97 (Sheldrick, 1997)'
_computing_structure_solution 'SHELXS-97 (Sheldrick, 1990)'
_diffrn_ambient_temperature 100(2)
_diffrn_measured_fraction_theta_full 0.983
_diffrn_measured_fraction_theta_max 0.977
_diffrn_measurement_device_type 'Bruker APEX-II CCD'
_diffrn_measurement_method '\f and \w scans'
_diffrn_radiation_monochromator 'multi-layer mirror'
_diffrn_radiation_source 'rotating anode'
_diffrn_radiation_type MoK\a
_diffrn_radiation_wavelength 0.71073
_diffrn_reflns_av_R_equivalents 0.0000
_diffrn_reflns_av_sigmaI/netI 0.0261
_diffrn_reflns_limit_h_max 15
_diffrn_reflns_limit_h_min -15
_diffrn_reflns_limit_k_max 30
_diffrn_reflns_limit_k_min 0
_diffrn_reflns_limit_l_max 23
_diffrn_reflns_limit_l_min 0
_diffrn_reflns_number 14523
_diffrn_reflns_theta_full 26.00
_diffrn_reflns_theta_max 28.33
_diffrn_reflns_theta_min 1.44
_exptl_absorpt_coefficient_mu 1.652
_exptl_absorpt_correction_T_max 0.745687
_exptl_absorpt_correction_T_min 0.597737
_exptl_absorpt_correction_type multi-scan
_exptl_absorpt_process_details 'TwinAbs 2008/3 (Brucker 2008)'
_exptl_crystal_colour yellow
_exptl_crystal_density_diffrn 1.511
_exptl_crystal_density_method 'not measured'
_exptl_crystal_description block
_exptl_crystal_F_000 2248
_exptl_crystal_size_max 0.18
_exptl_crystal_size_mid 0.14
_exptl_crystal_size_min 0.09
_refine_diff_density_max 0.922
_refine_diff_density_min -0.586
_refine_diff_density_rms 0.090
_refine_ls_extinction_method none
_refine_ls_goodness_of_fit_ref 1.081
_refine_ls_hydrogen_treatment constr
_refine_ls_matrix_type full
_refine_ls_number_parameters 522
_refine_ls_number_reflns 14718
_refine_ls_number_restraints 108
_refine_ls_restrained_S_all 1.082
_refine_ls_R_factor_all 0.0307
_refine_ls_R_factor_gt 0.0254
_refine_ls_shift/su_max 0.003
_refine_ls_shift/su_mean 0.000
_refine_ls_structure_factor_coef Fsqd
_refine_ls_weighting_details 'calc w=1/[\s^2^(Fo^2^)+(0.0250P)^2^+7.0040P] where P=(Fo^2^+2Fc^2^)/3'
_refine_ls_weighting_scheme calc
_refine_ls_wR_factor_gt 0.0606
_refine_ls_wR_factor_ref 0.0645
_reflns_number_gt 13436
_reflns_number_total 14718
_reflns_threshold_expression >2sigma(I)
_cod_data_source_file om101049d_si_001.cif
_cod_data_source_block 19
_cod_depositor_comments
;
The following automatic conversions were performed:

'_symmetry_cell_setting' value 'Monoclinic' changed to 'monoclinic'
according to the built-in table from CIF Core dictionary named
'cif_core.dic' version 2.4.1 from 2010-06-29.

Automatic conversion script
Id: cif_fix_values 1646 2011-03-28 12:23:43Z adriana 
;
_cod_original_cell_volume 4903.8(8)
_cod_original_sg_symbol_H-M P2(1)/n
_cod_database_code 4063405

loop_
_symmetry_equiv_pos_as_xyz
'x, y, z'
'-x+1/2, y+1/2, -z+1/2'
'-x, -y, -z'
'x-1/2, -y-1/2, z-1/2'

loop_
_atom_site_label
_atom_site_type_symbol
_atom_site_fract_x
_atom_site_fract_y
_atom_site_fract_z
_atom_site_U_iso_or_equiv
_atom_site_adp_type
_atom_site_occupancy
_atom_site_symmetry_multiplicity
_atom_site_calc_flag
_atom_site_refinement_flags
_atom_site_disorder_assembly
_atom_site_disorder_group
Mo1 Mo 0.469012(17) 0.112982(9) 0.909449(12) 0.01221(4) Uani 1 1 d . . .
O1 O 0.45507(17) 0.23667(8) 0.84218(12) 0.0237(4) Uani 1 1 d . . .
C1 C 0.4686(2) 0.19085(11) 0.86769(15) 0.0174(5) Uani 1 1 d . . .
O2 O 0.59181(17) 0.13198(9) 1.06754(11) 0.0237(4) Uani 1 1 d . . .
C2 C 0.5534(2) 0.12497(11) 1.00664(15) 0.0178(5) Uani 1 1 d . . .
C1_1 C 0.4655(2) 0.05422(10) 0.80276(14) 0.0140(5) Uani 1 1 d . . .
C2_1 C 0.3521(2) 0.07102(11) 0.81459(15) 0.0167(5) Uani 1 1 d . . .
H2_1 H 0.3059 0.0939 0.7812 0.020 Uiso 1 1 calc R . .
C3_1 C 0.3192(2) 0.04806(12) 0.88407(16) 0.0205(5) Uani 1 1 d . . .
H3_1 H 0.2483 0.0537 0.9054 0.025 Uiso 1 1 calc R . .
C4_1 C 0.4096(2) 0.01543(11) 0.91622(15) 0.0208(5) Uani 1 1 d . . .
H4_1 H 0.4102 -0.0054 0.9622 0.025 Uiso 1 1 calc R . .
C5_1 C 0.4995(2) 0.01958(10) 0.86665(14) 0.0161(5) Uani 1 1 d . . .
H5_1 H 0.5713 0.0020 0.8747 0.019 Uiso 1 1 calc R . .
C1_2 C 0.3557(2) 0.15171(11) 0.97425(15) 0.0182(5) Uani 1 1 d D . .
N2_2 N 0.2896(2) 0.17388(10) 1.01121(14) 0.0225(5) Uani 1 1 d D . .
C3_2 C 0.2307(2) 0.18621(11) 1.07940(15) 0.0170(5) Uani 1 1 d D . .
C4_2 C 0.2651(4) 0.14044(15) 1.1375(2) 0.0424(9) Uani 1 1 d D . .
H4A_2 H 0.2406 0.1025 1.1189 0.064 Uiso 1 1 calc R . .
H4B_2 H 0.2296 0.1487 1.1848 0.064 Uiso 1 1 calc R . .
H4C_2 H 0.3472 0.1406 1.1461 0.064 Uiso 1 1 calc R . .
C5_2 C 0.1063(3) 0.1861(2) 1.0600(2) 0.0453(10) Uani 1 1 d D . .
H5A_2 H 0.0885 0.2156 1.0218 0.068 Uiso 1 1 calc R . .
H5B_2 H 0.0655 0.1945 1.1052 0.068 Uiso 1 1 calc R . .
H5C_2 H 0.0836 0.1482 1.0403 0.068 Uiso 1 1 calc R . .
C6_2 C 0.2697(3) 0.24502(13) 1.1076(2) 0.0323(7) Uani 1 1 d D . .
H6A_2 H 0.3511 0.2441 1.1195 0.048 Uiso 1 1 calc R . .
H6B_2 H 0.2304 0.2549 1.1530 0.048 Uiso 1 1 calc R . .
H6C_2 H 0.2526 0.2739 1.0685 0.048 Uiso 1 1 calc R . .
Sn1 Sn 0.702649(13) 0.137107(7) 0.873048(9) 0.01072(4) Uani 1 1 d . A .
C1_3 C 0.7479(2) 0.22859(10) 0.90805(15) 0.0153(5) Uani 1 1 d . . .
C2_3 C 0.6821(2) 0.24830(12) 0.97525(16) 0.0219(6) Uani 1 1 d . . .
H2A_3 H 0.7017 0.2883 0.9876 0.033 Uiso 1 1 calc R . .
H2B_3 H 0.7015 0.2237 1.0187 0.033 Uiso 1 1 calc R . .
H2C_3 H 0.6011 0.2455 0.9625 0.033 Uiso 1 1 calc R . .
C3_3 C 0.8732(2) 0.23276(12) 0.93149(16) 0.0201(5) Uani 1 1 d . . .
H3A_3 H 0.9179 0.2189 0.8904 0.030 Uiso 1 1 calc R . .
H3B_3 H 0.8893 0.2091 0.9764 0.030 Uiso 1 1 calc R . .
H3C_3 H 0.8927 0.2730 0.9427 0.030 Uiso 1 1 calc R . .
C4_3 C 0.7244(2) 0.26906(11) 0.84138(17) 0.0219(6) Uani 1 1 d . . .
H4A_3 H 0.7439 0.3086 0.8564 0.033 Uiso 1 1 calc R . .
H4B_3 H 0.6444 0.2672 0.8254 0.033 Uiso 1 1 calc R . .
H4C_3 H 0.7700 0.2574 0.7996 0.033 Uiso 1 1 calc R . .
C1_4 C 0.8296(2) 0.07772(10) 0.93366(14) 0.0147(5) Uani 1 1 d . . .
C2_4 C 0.9456(2) 0.08675(12) 0.90125(16) 0.0199(5) Uani 1 1 d . . .
H2A_4 H 1.0005 0.0608 0.9265 0.030 Uiso 1 1 calc R . .
H2B_4 H 0.9696 0.1267 0.9094 0.030 Uiso 1 1 calc R . .
H2C_4 H 0.9409 0.0784 0.8472 0.030 Uiso 1 1 calc R . .
C3_4 C 0.8392(2) 0.08684(13) 1.01916(15) 0.0207(5) Uani 1 1 d . . .
H3A_4 H 0.7675 0.0768 1.0407 0.031 Uiso 1 1 calc R . .
H3B_4 H 0.8569 0.1273 1.0301 0.031 Uiso 1 1 calc R . .
H3C_4 H 0.8992 0.0623 1.0413 0.031 Uiso 1 1 calc R . .
C4_4 C 0.7962(2) 0.01492(11) 0.91874(16) 0.0213(5) Uani 1 1 d . . .
H4A_4 H 0.7859 0.0085 0.8644 0.032 Uiso 1 1 calc R . .
H4B_4 H 0.7256 0.0066 0.9427 0.032 Uiso 1 1 calc R . .
H4C_4 H 0.8558 -0.0105 0.9395 0.032 Uiso 1 1 calc R . .
Pd1 Pd 0.761404(15) 0.123471(7) 0.731519(10) 0.01211(4) Uani 1 1 d . . .
C1_5 C 0.9019(2) 0.17200(11) 0.75218(15) 0.0167(5) Uani 1 1 d D A .
N2_5 N 0.98196(18) 0.19986(10) 0.75311(13) 0.0175(4) Uani 1 1 d D . .
C3_5 C 1.0842(2) 0.23487(12) 0.75507(16) 0.0204(5) Uani 1 1 d D A .
C4_5 C 1.0494(3) 0.29735(13) 0.7689(2) 0.0317(7) Uani 1 1 d D . .
H4A_5 H 0.9967 0.3101 0.7281 0.048 Uiso 1 1 calc R A .
H4B_5 H 1.1164 0.3220 0.7706 0.048 Uiso 1 1 calc R . .
H4C_5 H 1.0129 0.2999 0.8169 0.048 Uiso 1 1 calc R . .
C5_5 C 1.1364(3) 0.22846(16) 0.6792(2) 0.0358(8) Uani 1 1 d D . .
H5A_5 H 1.1536 0.1878 0.6704 0.054 Uiso 1 1 calc R A .
H5B_5 H 1.2061 0.2511 0.6790 0.054 Uiso 1 1 calc R . .
H5C_5 H 1.0834 0.2424 0.6393 0.054 Uiso 1 1 calc R . .
C6_5 C 1.1616(3) 0.21293(16) 0.8195(2) 0.0344(7) Uani 1 1 d D . .
H6A_5 H 1.1255 0.2187 0.8673 0.052 Uiso 1 1 calc R A .
H6B_5 H 1.2329 0.2341 0.8204 0.052 Uiso 1 1 calc R . .
H6C_5 H 1.1762 0.1718 0.8124 0.052 Uiso 1 1 calc R . .
C1_6 C 0.8103(17) 0.1048(10) 0.6257(9) 0.012(2) Uani 0.473(18) 1 d PDU A 1
N2_6 N 0.8401(15) 0.1021(8) 0.5654(8) 0.0154(18) Uani 0.473(18) 1 d PDU A 1
C3_6 C 0.8822(10) 0.0985(5) 0.4894(8) 0.0201(14) Uani 0.473(18) 1 d PDU A 1
C4_6 C 0.8172(14) 0.1415(7) 0.4390(10) 0.053(2) Uani 0.473(18) 1 d PDU A 1
H4A_6 H 0.7368 0.1392 0.4484 0.080 Uiso 0.473(18) 1 calc PR A 1
H4B_6 H 0.8285 0.1324 0.3861 0.080 Uiso 0.473(18) 1 calc PR A 1
H4C_6 H 0.8447 0.1805 0.4502 0.080 Uiso 0.473(18) 1 calc PR A 1
C5_6 C 0.8636(13) 0.0371(5) 0.4625(9) 0.0340(19) Uani 0.473(18) 1 d PDU A 1
H5A_6 H 0.9054 0.0106 0.4965 0.051 Uiso 0.473(18) 1 calc PR A 1
H5B_6 H 0.8904 0.0330 0.4115 0.051 Uiso 0.473(18) 1 calc PR A 1
H5C_6 H 0.7831 0.0279 0.4620 0.051 Uiso 0.473(18) 1 calc PR A 1
C6_6 C 1.0080(10) 0.1102(6) 0.4985(8) 0.0367(18) Uani 0.473(18) 1 d PDU A 1
H6A_6 H 1.0204 0.1486 0.5204 0.055 Uiso 0.473(18) 1 calc PR A 1
H6B_6 H 1.0410 0.1086 0.4492 0.055 Uiso 0.473(18) 1 calc PR A 1
H6C_6 H 1.0437 0.0812 0.5318 0.055 Uiso 0.473(18) 1 calc PR A 1
C1_10 C 0.7933(15) 0.1116(9) 0.6210(8) 0.012(2) Uani 0.527(18) 1 d PD A 2
N2_10 N 0.8246(14) 0.1098(7) 0.5609(7) 0.0154(18) Uani 0.527(18) 1 d PD A 2
C3_10 C 0.8646(9) 0.1090(5) 0.4844(7) 0.0201(14) Uani 0.527(18) 1 d PD A 2
C4_10 C 0.7916(12) 0.1513(6) 0.4374(9) 0.053(2) Uani 0.527(18) 1 d PD A 2
H4A_10 H 0.7127 0.1391 0.4370 0.080 Uiso 0.527(18) 1 calc PR A 2
H4B_10 H 0.8166 0.1521 0.3857 0.080 Uiso 0.527(18) 1 calc PR A 2
H4C_10 H 0.7988 0.1899 0.4594 0.080 Uiso 0.527(18) 1 calc PR A 2
C5_10 C 0.8451(11) 0.0498(5) 0.4515(8) 0.0340(19) Uani 0.527(18) 1 d PD A 2
H5A_10 H 0.8824 0.0211 0.4845 0.051 Uiso 0.527(18) 1 calc PR A 2
H5B_10 H 0.8761 0.0480 0.4016 0.051 Uiso 0.527(18) 1 calc PR A 2
H5C_10 H 0.7640 0.0419 0.4471 0.051 Uiso 0.527(18) 1 calc PR A 2
C6_10 C 0.9876(9) 0.1268(5) 0.4881(7) 0.0367(18) Uani 0.527(18) 1 d PD A 2
H6A_10 H 0.9947 0.1659 0.5087 0.055 Uiso 0.527(18) 1 calc PR A 2
H6B_10 H 1.0162 0.1261 0.4374 0.055 Uiso 0.527(18) 1 calc PR A 2
H6C_10 H 1.0313 0.1000 0.5206 0.055 Uiso 0.527(18) 1 calc PR A 2
Sn2 Sn 0.570101(14) 0.071251(7) 0.708170(9) 0.01175(4) Uani 1 1 d . A .
C1_7 C 0.4624(2) 0.12405(11) 0.62904(15) 0.0182(5) Uani 1 1 d . . .
C2_7 C 0.5246(3) 0.13206(14) 0.55641(17) 0.0288(6) Uani 1 1 d . A .
H2A_7 H 0.5397 0.0943 0.5345 0.043 Uiso 1 1 calc R . .
H2B_7 H 0.5960 0.1522 0.5678 0.043 Uiso 1 1 calc R . .
H2C_7 H 0.4778 0.1548 0.5205 0.043 Uiso 1 1 calc R . .
C3_7 C 0.4458(3) 0.18329(12) 0.66469(18) 0.0262(6) Uani 1 1 d . A .
H3A_7 H 0.5194 0.2011 0.6763 0.039 Uiso 1 1 calc R . .
H3B_7 H 0.4057 0.1789 0.7111 0.039 Uiso 1 1 calc R . .
H3C_7 H 0.4016 0.2078 0.6294 0.039 Uiso 1 1 calc R . .
C4_7 C 0.3471(2) 0.09698(14) 0.60921(17) 0.0268(6) Uani 1 1 d . A .
H4A_7 H 0.3020 0.1234 0.5770 0.040 Uiso 1 1 calc R . .
H4B_7 H 0.3081 0.0896 0.6555 0.040 Uiso 1 1 calc R . .
H4C_7 H 0.3573 0.0606 0.5825 0.040 Uiso 1 1 calc R . .
C1_8 C 0.5829(2) -0.01791(11) 0.66259(14) 0.0168(5) Uani 1 1 d . . .
C2_8 C 0.6390(4) -0.05538(15) 0.7237(2) 0.0457(10) Uani 1 1 d . A .
H2A_8 H 0.6491 -0.0944 0.7043 0.069 Uiso 1 1 calc R . .
H2B_8 H 0.5915 -0.0568 0.7671 0.069 Uiso 1 1 calc R . .
H2C_8 H 0.7126 -0.0391 0.7392 0.069 Uiso 1 1 calc R . .
C3_8 C 0.4668(3) -0.04283(15) 0.6429(3) 0.0459(10) Uani 1 1 d . A .
H3A_8 H 0.4313 -0.0214 0.6006 0.069 Uiso 1 1 calc R . .
H3B_8 H 0.4201 -0.0397 0.6866 0.069 Uiso 1 1 calc R . .
H3C_8 H 0.4741 -0.0834 0.6289 0.069 Uiso 1 1 calc R . .
C4_8 C 0.6532(4) -0.02016(14) 0.5944(2) 0.0449(10) Uani 1 1 d . A .
H4A_8 H 0.6552 -0.0597 0.5754 0.067 Uiso 1 1 calc R . .
H4B_8 H 0.7300 -0.0074 0.6083 0.067 Uiso 1 1 calc R . .
H4C_8 H 0.6201 0.0052 0.5552 0.067 Uiso 1 1 calc R . .
C1_9 C 0.1742(4) -0.05853(18) 0.7806(2) 0.0442(9) Uani 1 1 d . . .
H1_9 H 0.2479 -0.0482 0.7991 0.053 Uiso 1 1 calc R . .
C2_9 C 0.0976(4) -0.01658(18) 0.7583(2) 0.0440(9) Uani 1 1 d . . .
H2_9 H 0.1185 0.0228 0.7622 0.053 Uiso 1 1 calc R . .
C3_9 C -0.0098(4) -0.03115(19) 0.7303(2) 0.0464(9) Uani 1 1 d . . .
H3_9 H -0.0621 -0.0020 0.7151 0.056 Uiso 1 1 calc R . .
C4_9 C -0.0399(4) -0.0888(2) 0.7246(2) 0.0504(11) Uani 1 1 d . . .
H4_9 H -0.1131 -0.0992 0.7052 0.060 Uiso 1 1 calc R . .
C5_9 C 0.0360(4) -0.13077(19) 0.7470(3) 0.0550(13) Uani 1 1 d . . .
H5_9 H 0.0152 -0.1702 0.7428 0.066 Uiso 1 1 calc R . .
C6_9 C 0.1427(4) -0.11593(19) 0.7758(2) 0.0491(10) Uani 1 1 d . . .
H6_9 H 0.1942 -0.1451 0.7922 0.059 Uiso 1 1 calc R . .

loop_
_atom_site_aniso_label
_atom_site_aniso_U_11
_atom_site_aniso_U_22
_atom_site_aniso_U_33
_atom_site_aniso_U_23
_atom_site_aniso_U_13
_atom_site_aniso_U_12
Mo1 0.01211(9) 0.01311(9) 0.01165(9) -0.00192(7) 0.00291(7) -0.00153(7)
O1 0.0219(10) 0.0176(9) 0.0313(12) 0.0020(8) -0.0009(9) -0.0005(7)
C1 0.0122(11) 0.0201(12) 0.0198(13) -0.0047(10) 0.0006(10) -0.0011(9)
O2 0.0266(10) 0.0279(10) 0.0166(9) -0.0036(8) -0.0004(8) -0.0018(8)
C2 0.0180(12) 0.0171(11) 0.0188(13) -0.0032(9) 0.0056(10) -0.0013(9)
C1_1 0.0166(11) 0.0118(10) 0.0137(11) -0.0037(9) 0.0007(9) -0.0018(9)
C2_1 0.0128(11) 0.0192(12) 0.0182(12) -0.0034(10) 0.0000(9) -0.0034(9)
C3_1 0.0169(12) 0.0238(13) 0.0213(13) -0.0079(10) 0.0057(10) -0.0095(10)
C4_1 0.0291(14) 0.0168(11) 0.0167(13) -0.0002(10) 0.0049(11) -0.0108(10)
C5_1 0.0219(12) 0.0121(10) 0.0143(12) -0.0015(9) 0.0018(10) -0.0024(9)
C1_2 0.0183(12) 0.0190(12) 0.0172(12) -0.0017(10) -0.0009(10) -0.0026(10)
N2_2 0.0212(11) 0.0256(11) 0.0212(12) -0.0072(9) 0.0044(9) -0.0003(9)
C3_2 0.0154(12) 0.0201(12) 0.0155(12) -0.0024(9) 0.0017(10) 0.0010(9)
C4_2 0.067(3) 0.0275(15) 0.0328(18) 0.0089(14) 0.0016(17) 0.0017(16)
C5_2 0.0176(15) 0.081(3) 0.037(2) -0.0202(19) 0.0016(14) -0.0001(16)
C6_2 0.0432(19) 0.0224(14) 0.0319(17) -0.0094(12) 0.0068(15) -0.0038(13)
Sn1 0.01172(7) 0.01129(7) 0.00924(7) -0.00096(5) 0.00120(6) -0.00043(5)
C1_3 0.0147(12) 0.0135(10) 0.0178(12) -0.0033(9) 0.0004(10) -0.0025(9)
C2_3 0.0221(13) 0.0208(12) 0.0233(14) -0.0107(10) 0.0062(11) -0.0033(10)
C3_3 0.0178(12) 0.0203(12) 0.0221(14) -0.0053(10) 0.0000(10) -0.0037(10)
C4_3 0.0220(13) 0.0169(11) 0.0268(15) 0.0020(10) 0.0008(11) -0.0008(10)
C1_4 0.0136(11) 0.0154(11) 0.0149(12) 0.0003(9) -0.0010(9) 0.0013(9)
C2_4 0.0172(12) 0.0204(12) 0.0220(13) 0.0016(10) 0.0016(10) 0.0019(10)
C3_4 0.0198(12) 0.0274(14) 0.0145(12) 0.0026(10) -0.0021(10) 0.0012(10)
C4_4 0.0234(13) 0.0161(12) 0.0244(14) 0.0015(10) 0.0000(11) 0.0025(10)
Pd1 0.01390(8) 0.01318(8) 0.00937(8) -0.00048(6) 0.00180(6) -0.00207(6)
C1_5 0.0161(12) 0.0210(12) 0.0129(12) -0.0002(9) 0.0001(9) -0.0012(9)
N2_5 0.0152(10) 0.0219(11) 0.0155(11) 0.0006(8) 0.0016(8) 0.0015(8)
C3_5 0.0142(12) 0.0223(13) 0.0249(14) -0.0013(11) 0.0021(10) -0.0038(10)
C4_5 0.0255(15) 0.0226(14) 0.047(2) -0.0004(13) 0.0050(14) -0.0041(12)
C5_5 0.0300(17) 0.0455(19) 0.0336(18) -0.0059(15) 0.0165(14) -0.0122(14)
C6_5 0.0168(14) 0.0439(19) 0.042(2) 0.0017(15) -0.0054(13) 0.0017(13)
C1_6 0.011(4) 0.012(4) 0.0126(17) 0.0036(19) -0.002(2) 0.004(3)
N2_6 0.017(4) 0.015(4) 0.0149(16) 0.0015(18) 0.004(2) 0.005(3)
C3_6 0.023(3) 0.024(3) 0.0147(18) -0.001(2) 0.0090(19) 0.006(2)
C4_6 0.064(5) 0.069(4) 0.0273(19) 0.015(3) 0.014(3) 0.027(3)
C5_6 0.040(4) 0.036(4) 0.027(3) -0.010(3) 0.009(3) -0.004(3)
C6_6 0.031(3) 0.048(4) 0.032(3) -0.004(3) 0.012(2) -0.010(3)
C1_10 0.011(4) 0.012(4) 0.0126(17) 0.0036(19) -0.002(2) 0.004(3)
N2_10 0.017(4) 0.015(4) 0.0149(16) 0.0015(18) 0.004(2) 0.005(3)
C3_10 0.023(3) 0.024(3) 0.0147(18) -0.001(2) 0.0090(19) 0.006(2)
C4_10 0.064(5) 0.069(4) 0.0273(19) 0.015(3) 0.014(3) 0.027(3)
C5_10 0.040(4) 0.036(4) 0.027(3) -0.010(3) 0.009(3) -0.004(3)
C6_10 0.031(3) 0.048(4) 0.032(3) -0.004(3) 0.012(2) -0.010(3)
Sn2 0.01423(7) 0.01149(7) 0.00955(7) -0.00008(6) 0.00069(6) -0.00113(6)
C1_7 0.0197(12) 0.0181(12) 0.0165(12) 0.0044(10) -0.0018(10) 0.0019(10)
C2_7 0.0315(15) 0.0353(16) 0.0198(14) 0.0106(12) 0.0022(12) 0.0086(13)
C3_7 0.0333(16) 0.0183(13) 0.0267(15) 0.0011(11) -0.0018(12) 0.0052(11)
C4_7 0.0238(14) 0.0317(16) 0.0238(14) 0.0038(12) -0.0091(11) -0.0029(12)
C1_8 0.0225(12) 0.0141(11) 0.0138(12) -0.0014(9) 0.0000(10) -0.0022(9)
C2_8 0.076(3) 0.0256(15) 0.0338(19) -0.0115(14) -0.0174(18) 0.0214(17)
C3_8 0.0294(17) 0.0246(16) 0.083(3) -0.0212(18) 0.0002(18) -0.0069(13)
C4_8 0.083(3) 0.0188(14) 0.0361(19) -0.0100(13) 0.032(2) -0.0085(16)
C1_9 0.050(2) 0.054(2) 0.0296(18) -0.0190(16) 0.0137(16) -0.0202(19)
C2_9 0.054(2) 0.048(2) 0.0303(18) -0.0092(16) 0.0087(17) -0.0227(19)
C3_9 0.046(2) 0.061(2) 0.034(2) -0.0068(18) 0.0112(16) -0.0174(19)
C4_9 0.046(2) 0.065(3) 0.042(2) -0.027(2) 0.0240(18) -0.028(2)
C5_9 0.065(3) 0.051(2) 0.053(3) -0.034(2) 0.040(2) -0.032(2)
C6_9 0.060(3) 0.048(2) 0.042(2) -0.0177(18) 0.0234(19) -0.0075(19)

loop_
_atom_type_symbol
_atom_type_description
_atom_type_scat_dispersion_real
_atom_type_scat_dispersion_imag
_atom_type_scat_source
C C 0.0033 0.0016 'International Tables Vol C Tables 4.2.6.8 and 6.1.1.4'
H H 0.0000 0.0000 'International Tables Vol C Tables 4.2.6.8 and 6.1.1.4'
N N 0.0061 0.0033 'International Tables Vol C Tables 4.2.6.8 and 6.1.1.4'
O O 0.0106 0.0060 'International Tables Vol C Tables 4.2.6.8 and 6.1.1.4'
Mo Mo -1.6832 0.6857 'International Tables Vol C Tables 4.2.6.8 and 6.1.1.4'
Pd Pd -0.9988 1.0072 'International Tables Vol C Tables 4.2.6.8 and 6.1.1.4'
Sn Sn -0.6537 1.4246 'International Tables Vol C Tables 4.2.6.8 and 6.1.1.4'

loop_
_geom_angle_atom_site_label_1
_geom_angle_atom_site_label_2
_geom_angle_atom_site_label_3
_geom_angle
_geom_angle_site_symmetry_1
_geom_angle_site_symmetry_3
_geom_angle_publ_flag
C1 Mo1 C2 101.17(11) . . ?
C1 Mo1 C1_2 79.45(11) . . ?
C2 Mo1 C1_2 76.23(10) . . ?
C1 Mo1 C5_1 137.17(10) . . ?
C2 Mo1 C5_1 109.66(10) . . ?
C1 Mo1 C1_1 103.42(10) . . ?
C2 Mo1 C1_1 141.38(10) . . ?
C5_1 Mo1 C1_1 35.76(8) . . ?
C1 Mo1 C2_1 96.96(10) . . ?
C2 Mo1 C2_1 161.05(10) . . ?
C5_1 Mo1 C2_1 58.31(9) . . ?
C1_1 Mo1 C2_1 35.57(9) . . ?
C1 Mo1 C3_1 122.09(10) . . ?
C2 Mo1 C3_1 127.06(10) . . ?
C5_1 Mo1 C3_1 58.11(10) . . ?
C1_1 Mo1 C3_1 59.28(9) . . ?
C2_1 Mo1 C3_1 35.13(9) . . ?
C1 Mo1 C4_1 154.90(10) . . ?
C2 Mo1 C4_1 103.24(10) . . ?
C5_1 Mo1 C4_1 35.15(9) . . ?
C1_1 Mo1 C4_1 59.44(9) . . ?
C2_1 Mo1 C4_1 58.23(9) . . ?
C3_1 Mo1 C4_1 34.67(10) . . ?
C1 Mo1 Sn1 73.96(8) . . ?
C2 Mo1 Sn1 73.88(8) . . ?
C1_2 Mo1 Sn1 134.72(7) . . ?
C5_1 Mo1 Sn1 86.62(7) . . ?
C1_1 Mo1 Sn1 84.85(6) . . ?
C2_1 Mo1 Sn1 116.95(7) . . ?
C3_1 Mo1 Sn1 142.42(7) . . ?
C4_1 Mo1 Sn1 118.65(7) . . ?
O1 C1 Mo1 172.2(2) . . ?
O2 C2 Mo1 172.5(2) . . ?
C2_1 C1_1 C5_1 105.5(2) . . ?
C2_1 C1_1 Sn2 130.07(18) . . ?
C5_1 C1_1 Sn2 124.42(18) . . ?
C2_1 C1_1 Mo1 72.48(14) . . ?
C5_1 C1_1 Mo1 72.01(14) . . ?
Sn2 C1_1 Mo1 122.29(10) . . ?
C3_1 C2_1 C1_1 109.2(2) . . ?
C3_1 C2_1 Mo1 73.05(14) . . ?
C1_1 C2_1 Mo1 71.95(13) . . ?
C3_1 C2_1 H2_1 125.4 . . ?
C1_1 C2_1 H2_1 125.4 . . ?
Mo1 C2_1 H2_1 121.3 . . ?
C4_1 C3_1 C2_1 108.5(2) . . ?
C4_1 C3_1 Mo1 73.39(14) . . ?
C2_1 C3_1 Mo1 71.83(14) . . ?
C4_1 C3_1 H3_1 125.8 . . ?
C2_1 C3_1 H3_1 125.8 . . ?
Mo1 C3_1 H3_1 120.8 . . ?
C3_1 C4_1 C5_1 107.0(2) . . ?
C3_1 C4_1 Mo1 71.94(15) . . ?
C5_1 C4_1 Mo1 70.72(14) . . ?
C3_1 C4_1 H4_1 126.5 . . ?
C5_1 C4_1 H4_1 126.5 . . ?
Mo1 C4_1 H4_1 122.6 . . ?
C4_1 C5_1 C1_1 109.8(2) . . ?
C4_1 C5_1 Mo1 74.13(15) . . ?
C1_1 C5_1 Mo1 72.23(13) . . ?
C4_1 C5_1 H5_1 125.1 . . ?
C1_1 C5_1 H5_1 125.1 . . ?
Mo1 C5_1 H5_1 120.2 . . ?
N2_2 C1_2 Mo1 179.4(3) . . ?
C1_2 N2_2 C3_2 156.7(3) . . ?
N2_2 C3_2 C5_2 108.5(2) . . ?
N2_2 C3_2 C6_2 107.5(2) . . ?
C5_2 C3_2 C6_2 110.9(3) . . ?
N2_2 C3_2 C4_2 107.7(2) . . ?
C5_2 C3_2 C4_2 112.4(3) . . ?
C6_2 C3_2 C4_2 109.7(3) . . ?
C3_2 C4_2 H4A_2 109.5 . . ?
C3_2 C4_2 H4B_2 109.5 . . ?
H4A_2 C4_2 H4B_2 109.5 . . ?
C3_2 C4_2 H4C_2 109.5 . . ?
H4A_2 C4_2 H4C_2 109.5 . . ?
H4B_2 C4_2 H4C_2 109.5 . . ?
C3_2 C5_2 H5A_2 109.5 . . ?
C3_2 C5_2 H5B_2 109.5 . . ?
H5A_2 C5_2 H5B_2 109.5 . . ?
C3_2 C5_2 H5C_2 109.5 . . ?
H5A_2 C5_2 H5C_2 109.5 . . ?
H5B_2 C5_2 H5C_2 109.5 . . ?
C3_2 C6_2 H6A_2 109.5 . . ?
C3_2 C6_2 H6B_2 109.5 . . ?
H6A_2 C6_2 H6B_2 109.5 . . ?
C3_2 C6_2 H6C_2 109.5 . . ?
H6A_2 C6_2 H6C_2 109.5 . . ?
H6B_2 C6_2 H6C_2 109.5 . . ?
C1_3 Sn1 Pd1 107.48(7) . . ?
C1_4 Sn1 Pd1 100.16(7) . . ?
C1_3 Sn1 Mo1 109.34(7) . . ?
C1_4 Sn1 Mo1 113.05(7) . . ?
Pd1 Sn1 Mo1 118.791(8) . . ?
C4_3 C1_3 C3_3 108.0(2) . . ?
C4_3 C1_3 C2_3 110.0(2) . . ?
C3_3 C1_3 C2_3 107.3(2) . . ?
C4_3 C1_3 Sn1 109.36(17) . . ?
C3_3 C1_3 Sn1 110.35(16) . . ?
C2_3 C1_3 Sn1 111.77(17) . . ?
C1_3 C2_3 H2A_3 109.5 . . ?
C1_3 C2_3 H2B_3 109.5 . . ?
H2A_3 C2_3 H2B_3 109.5 . . ?
C1_3 C2_3 H2C_3 109.5 . . ?
H2A_3 C2_3 H2C_3 109.5 . . ?
H2B_3 C2_3 H2C_3 109.5 . . ?
C1_3 C3_3 H3A_3 109.5 . . ?
C1_3 C3_3 H3B_3 109.5 . . ?
H3A_3 C3_3 H3B_3 109.5 . . ?
C1_3 C3_3 H3C_3 109.5 . . ?
H3A_3 C3_3 H3C_3 109.5 . . ?
H3B_3 C3_3 H3C_3 109.5 . . ?
C1_3 C4_3 H4A_3 109.5 . . ?
C1_3 C4_3 H4B_3 109.5 . . ?
H4A_3 C4_3 H4B_3 109.5 . . ?
C1_3 C4_3 H4C_3 109.5 . . ?
H4A_3 C4_3 H4C_3 109.5 . . ?
H4B_3 C4_3 H4C_3 109.5 . . ?
C4_4 C1_4 C3_4 108.0(2) . . ?
C4_4 C1_4 C2_4 107.2(2) . . ?
C3_4 C1_4 C2_4 109.3(2) . . ?
C4_4 C1_4 Sn1 109.60(15) . . ?
C3_4 C1_4 Sn1 113.57(17) . . ?
C2_4 C1_4 Sn1 109.01(16) . . ?
C1_4 C2_4 H2A_4 109.5 . . ?
C1_4 C2_4 H2B_4 109.5 . . ?
H2A_4 C2_4 H2B_4 109.5 . . ?
C1_4 C2_4 H2C_4 109.5 . . ?
H2A_4 C2_4 H2C_4 109.5 . . ?
H2B_4 C2_4 H2C_4 109.5 . . ?
C1_4 C3_4 H3A_4 109.5 . . ?
C1_4 C3_4 H3B_4 109.5 . . ?
H3A_4 C3_4 H3B_4 109.5 . . ?
C1_4 C3_4 H3C_4 109.5 . . ?
H3A_4 C3_4 H3C_4 109.5 . . ?
H3B_4 C3_4 H3C_4 109.5 . . ?
C1_4 C4_4 H4A_4 109.5 . . ?
C1_4 C4_4 H4B_4 109.5 . . ?
H4A_4 C4_4 H4B_4 109.5 . . ?
C1_4 C4_4 H4C_4 109.5 . . ?
H4A_4 C4_4 H4C_4 109.5 . . ?
H4B_4 C4_4 H4C_4 109.5 . . ?
C1_5 Pd1 Sn2 173.96(7) . . ?
C1_10 Pd1 Sn2 89.3(6) . . ?
C1_6 Pd1 Sn2 92.4(7) . . ?
C1_5 Pd1 Sn1 90.89(7) . . ?
C1_10 Pd1 Sn1 175.5(5) . . ?
C1_6 Pd1 Sn1 174.4(6) . . ?
Sn2 Pd1 Sn1 86.399(8) . . ?
N2_5 C1_5 Pd1 170.4(2) . . ?
C1_5 N2_5 C3_5 179.3(3) . . ?
N2_5 C3_5 C6_5 107.6(2) . . ?
N2_5 C3_5 C5_5 107.5(2) . . ?
C6_5 C3_5 C5_5 112.2(3) . . ?
N2_5 C3_5 C4_5 107.5(2) . . ?
C6_5 C3_5 C4_5 110.7(3) . . ?
C5_5 C3_5 C4_5 111.1(3) . . ?
C3_5 C4_5 H4A_5 109.5 . . ?
C3_5 C4_5 H4B_5 109.5 . . ?
H4A_5 C4_5 H4B_5 109.5 . . ?
C3_5 C4_5 H4C_5 109.5 . . ?
H4A_5 C4_5 H4C_5 109.5 . . ?
H4B_5 C4_5 H4C_5 109.5 . . ?
C3_5 C5_5 H5A_5 109.5 . . ?
C3_5 C5_5 H5B_5 109.5 . . ?
H5A_5 C5_5 H5B_5 109.5 . . ?
C3_5 C5_5 H5C_5 109.5 . . ?
H5A_5 C5_5 H5C_5 109.5 . . ?
H5B_5 C5_5 H5C_5 109.5 . . ?
C3_5 C6_5 H6A_5 109.5 . . ?
C3_5 C6_5 H6B_5 109.5 . . ?
H6A_5 C6_5 H6B_5 109.5 . . ?
C3_5 C6_5 H6C_5 109.5 . . ?
H6A_5 C6_5 H6C_5 109.5 . . ?
H6B_5 C6_5 H6C_5 109.5 . . ?
N2_6 C1_6 Pd1 171(2) . . ?
C1_6 N2_6 C3_6 178.1(19) . . ?
N2_6 C3_6 C5_6 107.1(11) . . ?
N2_6 C3_6 C6_6 105.7(10) . . ?
C5_6 C3_6 C6_6 109.2(9) . . ?
N2_6 C3_6 C4_6 108.5(10) . . ?
C5_6 C3_6 C4_6 111.7(10) . . ?
C6_6 C3_6 C4_6 114.2(10) . . ?
N2_10 C1_10 Pd1 170.3(19) . . ?
C1_10 N2_10 C3_10 178.5(18) . . ?
N2_10 C3_10 C5_10 108.7(9) . . ?
N2_10 C3_10 C6_10 108.3(9) . . ?
C5_10 C3_10 C6_10 113.2(8) . . ?
N2_10 C3_10 C4_10 107.4(9) . . ?
C5_10 C3_10 C4_10 107.6(9) . . ?
C6_10 C3_10 C4_10 111.5(9) . . ?
C3_10 C4_10 H4A_10 109.5 . . ?
C3_10 C4_10 H4B_10 109.5 . . ?
H4A_10 C4_10 H4B_10 109.5 . . ?
C3_10 C4_10 H4C_10 109.5 . . ?
H4A_10 C4_10 H4C_10 109.5 . . ?
H4B_10 C4_10 H4C_10 109.5 . . ?
C3_10 C5_10 H5A_10 109.5 . . ?
C3_10 C5_10 H5B_10 109.5 . . ?
H5A_10 C5_10 H5B_10 109.5 . . ?
C3_10 C5_10 H5C_10 109.5 . . ?
H5A_10 C5_10 H5C_10 109.5 . . ?
H5B_10 C5_10 H5C_10 109.5 . . ?
C3_10 C6_10 H6A_10 109.5 . . ?
C3_10 C6_10 H6B_10 109.5 . . ?
H6A_10 C6_10 H6B_10 109.5 . . ?
C3_10 C6_10 H6C_10 109.5 . . ?
H6A_10 C6_10 H6C_10 109.5 . . ?
H6B_10 C6_10 H6C_10 109.5 . . ?
C1_1 Sn2 Pd1 119.44(6) . . ?
C1_7 Sn2 Pd1 108.38(7) . . ?
C1_8 Sn2 Pd1 114.65(7) . . ?
C3_7 C1_7 C2_7 108.6(2) . . ?
C3_7 C1_7 C4_7 109.3(2) . . ?
C2_7 C1_7 C4_7 108.6(2) . . ?
C3_7 C1_7 Sn2 108.40(17) . . ?
C2_7 C1_7 Sn2 108.33(17) . . ?
C4_7 C1_7 Sn2 113.50(18) . . ?
C1_7 C2_7 H2A_7 109.5 . . ?
C1_7 C2_7 H2B_7 109.5 . . ?
H2A_7 C2_7 H2B_7 109.5 . . ?
C1_7 C2_7 H2C_7 109.5 . . ?
H2A_7 C2_7 H2C_7 109.5 . . ?
H2B_7 C2_7 H2C_7 109.5 . . ?
C1_7 C3_7 H3A_7 109.5 . . ?
C1_7 C3_7 H3B_7 109.5 . . ?
H3A_7 C3_7 H3B_7 109.5 . . ?
C1_7 C3_7 H3C_7 109.5 . . ?
H3A_7 C3_7 H3C_7 109.5 . . ?
H3B_7 C3_7 H3C_7 109.5 . . ?
C1_7 C4_7 H4A_7 109.5 . . ?
C1_7 C4_7 H4B_7 109.5 . . ?
H4A_7 C4_7 H4B_7 109.5 . . ?
C1_7 C4_7 H4C_7 109.5 . . ?
H4A_7 C4_7 H4C_7 109.5 . . ?
H4B_7 C4_7 H4C_7 109.5 . . ?
C4_8 C1_8 C2_8 108.4(3) . . ?
C4_8 C1_8 C3_8 109.6(3) . . ?
C2_8 C1_8 C3_8 107.9(3) . . ?
C4_8 C1_8 Sn2 112.03(18) . . ?
C2_8 C1_8 Sn2 107.85(18) . . ?
C3_8 C1_8 Sn2 111.03(19) . . ?
C1_8 C2_8 H2A_8 109.5 . . ?
C1_8 C2_8 H2B_8 109.5 . . ?
H2A_8 C2_8 H2B_8 109.5 . . ?
C1_8 C2_8 H2C_8 109.5 . . ?
H2A_8 C2_8 H2C_8 109.5 . . ?
H2B_8 C2_8 H2C_8 109.5 . . ?
C1_8 C3_8 H3A_8 109.5 . . ?
C1_8 C3_8 H3B_8 109.5 . . ?
H3A_8 C3_8 H3B_8 109.5 . . ?
C1_8 C3_8 H3C_8 109.5 . . ?
H3A_8 C3_8 H3C_8 109.5 . . ?
H3B_8 C3_8 H3C_8 109.5 . . ?
C1_8 C4_8 H4A_8 109.5 . . ?
C1_8 C4_8 H4B_8 109.5 . . ?
H4A_8 C4_8 H4B_8 109.5 . . ?
C1_8 C4_8 H4C_8 109.5 . . ?
H4A_8 C4_8 H4C_8 109.5 . . ?
H4B_8 C4_8 H4C_8 109.5 . . ?
C2_9 C1_9 C6_9 119.3(4) . . ?
C2_9 C1_9 H1_9 120.3 . . ?
C6_9 C1_9 H1_9 120.3 . . ?
C1_9 C2_9 C3_9 120.9(4) . . ?
C1_9 C2_9 H2_9 119.6 . . ?
C3_9 C2_9 H2_9 119.6 . . ?
C4_9 C3_9 C2_9 119.4(4) . . ?
C4_9 C3_9 H3_9 120.3 . . ?
C2_9 C3_9 H3_9 120.3 . . ?
C5_9 C4_9 C3_9 120.0(4) . . ?
C5_9 C4_9 H4_9 120.0 . . ?
C3_9 C4_9 H4_9 120.0 . . ?
C4_9 C5_9 C6_9 120.3(4) . . ?
C4_9 C5_9 H5_9 119.8 . . ?
C6_9 C5_9 H5_9 119.8 . . ?
C1_9 C6_9 C5_9 120.1(5) . . ?
C1_9 C6_9 H6_9 120.0 . . ?
C5_9 C6_9 H6_9 120.0 . . ?

loop_
_geom_bond_atom_site_label_1
_geom_bond_atom_site_label_2
_geom_bond_distance
_geom_bond_site_symmetry_2
_geom_bond_publ_flag
Mo1 C1 1.955(3) . ?
Mo1 C2 1.974(3) . ?
Mo1 C1_2 2.027(3) . ?
Mo1 C5_1 2.334(2) . ?
Mo1 C1_1 2.336(2) . ?
Mo1 C2_1 2.343(2) . ?
Mo1 C3_1 2.359(3) . ?
Mo1 C4_1 2.378(3) . ?
Mo1 Sn1 2.9368(4) . ?
O1 C1 1.165(3) . ?
O2 C2 1.165(3) . ?
C1_1 C2_1 1.429(3) . ?
C1_1 C5_1 1.434(3) . ?
C1_1 Sn2 2.179(3) . ?
C2_1 C3_1 1.419(4) . ?
C2_1 H2_1 0.9500 . ?
C3_1 C4_1 1.412(4) . ?
C3_1 H3_1 0.9500 . ?
C4_1 C5_1 1.423(4) . ?
C4_1 H4_1 0.9500 . ?
C5_1 H5_1 0.9500 . ?
C1_2 N2_2 1.169(4) . ?
N2_2 C3_2 1.459(3) . ?
C3_2 C5_2 1.502(4) . ?
C3_2 C6_2 1.519(4) . ?
C3_2 C4_2 1.524(4) . ?
C4_2 H4A_2 0.9800 . ?
C4_2 H4B_2 0.9800 . ?
C4_2 H4C_2 0.9800 . ?
C5_2 H5A_2 0.9800 . ?
C5_2 H5B_2 0.9800 . ?
C5_2 H5C_2 0.9800 . ?
C6_2 H6A_2 0.9800 . ?
C6_2 H6B_2 0.9800 . ?
C6_2 H6C_2 0.9800 . ?
Sn1 C1_3 2.271(2) . ?
Sn1 C1_4 2.275(2) . ?
Sn1 Pd1 2.6659(3) . ?
C1_3 C4_3 1.528(4) . ?
C1_3 C3_3 1.529(4) . ?
C1_3 C2_3 1.531(4) . ?
C2_3 H2A_3 0.9800 . ?
C2_3 H2B_3 0.9800 . ?
C2_3 H2C_3 0.9800 . ?
C3_3 H3A_3 0.9800 . ?
C3_3 H3B_3 0.9800 . ?
C3_3 H3C_3 0.9800 . ?
C4_3 H4A_3 0.9800 . ?
C4_3 H4B_3 0.9800 . ?
C4_3 H4C_3 0.9800 . ?
C1_4 C4_4 1.531(3) . ?
C1_4 C3_4 1.534(4) . ?
C1_4 C2_4 1.536(4) . ?
C2_4 H2A_4 0.9800 . ?
C2_4 H2B_4 0.9800 . ?
C2_4 H2C_4 0.9800 . ?
C3_4 H3A_4 0.9800 . ?
C3_4 H3B_4 0.9800 . ?
C3_4 H3C_4 0.9800 . ?
C4_4 H4A_4 0.9800 . ?
C4_4 H4B_4 0.9800 . ?
C4_4 H4C_4 0.9800 . ?
Pd1 C1_5 2.033(3) . ?
Pd1 C1_10 2.040(13) . ?
Pd1 C1_6 2.045(15) . ?
Pd1 Sn2 2.5914(3) . ?
C1_5 N2_5 1.150(3) . ?
N2_5 C3_5 1.460(3) . ?
C3_5 C6_5 1.521(4) . ?
C3_5 C5_5 1.521(4) . ?
C3_5 C4_5 1.532(4) . ?
C4_5 H4A_5 0.9800 . ?
C4_5 H4B_5 0.9800 . ?
C4_5 H4C_5 0.9800 . ?
C5_5 H5A_5 0.9800 . ?
C5_5 H5B_5 0.9800 . ?
C5_5 H5C_5 0.9800 . ?
C6_5 H6A_5 0.9800 . ?
C6_5 H6B_5 0.9800 . ?
C6_5 H6C_5 0.9800 . ?
C1_6 N2_6 1.147(10) . ?
N2_6 C3_6 1.469(10) . ?
C3_6 C5_6 1.517(10) . ?
C3_6 C6_6 1.520(10) . ?
C3_6 C4_6 1.526(11) . ?
C4_6 H4A_6 0.9800 . ?
C4_6 H4B_6 0.9800 . ?
C4_6 H4C_6 0.9800 . ?
C5_6 H5A_6 0.9800 . ?
C5_6 H5B_6 0.9800 . ?
C5_6 H5C_6 0.9800 . ?
C6_6 H6A_6 0.9800 . ?
C6_6 H6B_6 0.9800 . ?
C6_6 H6C_6 0.9800 . ?
C1_10 N2_10 1.151(9) . ?
N2_10 C3_10 1.465(9) . ?
C3_10 C5_10 1.508(9) . ?
C3_10 C6_10 1.517(9) . ?
C3_10 C4_10 1.530(10) . ?
C4_10 H4A_10 0.9800 . ?
C4_10 H4B_10 0.9800 . ?
C4_10 H4C_10 0.9800 . ?
C5_10 H5A_10 0.9800 . ?
C5_10 H5B_10 0.9800 . ?
C5_10 H5C_10 0.9800 . ?
C6_10 H6A_10 0.9800 . ?
C6_10 H6B_10 0.9800 . ?
C6_10 H6C_10 0.9800 . ?
Sn2 C1_7 2.223(2) . ?
Sn2 C1_8 2.232(2) . ?
C1_7 C3_7 1.532(4) . ?
C1_7 C2_7 1.532(4) . ?
C1_7 C4_7 1.533(4) . ?
C2_7 H2A_7 0.9800 . ?
C2_7 H2B_7 0.9800 . ?
C2_7 H2C_7 0.9800 . ?
C3_7 H3A_7 0.9800 . ?
C3_7 H3B_7 0.9800 . ?
C3_7 H3C_7 0.9800 . ?
C4_7 H4A_7 0.9800 . ?
C4_7 H4B_7 0.9800 . ?
C4_7 H4C_7 0.9800 . ?
C1_8 C4_8 1.508(4) . ?
C1_8 C2_8 1.520(4) . ?
C1_8 C3_8 1.521(4) . ?
C2_8 H2A_8 0.9800 . ?
C2_8 H2B_8 0.9800 . ?
C2_8 H2C_8 0.9800 . ?
C3_8 H3A_8 0.9800 . ?
C3_8 H3B_8 0.9800 . ?
C3_8 H3C_8 0.9800 . ?
C4_8 H4A_8 0.9800 . ?
C4_8 H4B_8 0.9800 . ?
C4_8 H4C_8 0.9800 . ?
C1_9 C2_9 1.378(6) . ?
C1_9 C6_9 1.386(5) . ?
C1_9 H1_9 0.9500 . ?
C2_9 C3_9 1.388(5) . ?
C2_9 H2_9 0.9500 . ?
C3_9 C4_9 1.387(6) . ?
C3_9 H3_9 0.9500 . ?
C4_9 C5_9 1.374(7) . ?
C4_9 H4_9 0.9500 . ?
C5_9 C6_9 1.386(6) . ?
C5_9 H5_9 0.9500 . ?
C6_9 H6_9 0.9500 . ?

loop_
_geom_torsion_atom_site_label_1
_geom_torsion_atom_site_label_2
_geom_torsion_atom_site_label_3
_geom_torsion_atom_site_label_4
_geom_torsion
_geom_torsion_site_symmetry_1
_geom_torsion_site_symmetry_2
_geom_torsion_site_symmetry_3
_geom_torsion_site_symmetry_4
_geom_torsion_publ_flag
C1 Mo1 C1_1 C2_1 -83.15(16) . . . . ?
C2 Mo1 C1_1 C2_1 148.72(17) . . . . ?
C5_1 Mo1 C1_1 C2_1 113.3(2) . . . . ?
C3_1 Mo1 C1_1 C2_1 36.43(15) . . . . ?
C4_1 Mo1 C1_1 C2_1 76.96(16) . . . . ?
Sn1 Mo1 C1_1 C2_1 -155.29(14) . . . . ?
C1 Mo1 C1_1 C5_1 163.50(15) . . . . ?
C2 Mo1 C1_1 C5_1 35.4(2) . . . . ?
C2_1 Mo1 C1_1 C5_1 -113.3(2) . . . . ?
C3_1 Mo1 C1_1 C5_1 -76.92(16) . . . . ?
C4_1 Mo1 C1_1 C5_1 -36.39(15) . . . . ?
Sn1 Mo1 C1_1 C5_1 91.36(14) . . . . ?
C1 Mo1 C1_1 Sn2 43.65(15) . . . . ?
C2 Mo1 C1_1 Sn2 -84.48(19) . . . . ?
C5_1 Mo1 C1_1 Sn2 -119.9(2) . . . . ?
C2_1 Mo1 C1_1 Sn2 126.8(2) . . . . ?
C3_1 Mo1 C1_1 Sn2 163.23(17) . . . . ?
C4_1 Mo1 C1_1 Sn2 -156.25(17) . . . . ?
Sn1 Mo1 C1_1 Sn2 -28.49(11) . . . . ?
C5_1 C1_1 C2_1 C3_1 1.0(3) . . . . ?
Sn2 C1_1 C2_1 C3_1 178.19(17) . . . . ?
Mo1 C1_1 C2_1 C3_1 -64.00(18) . . . . ?
C5_1 C1_1 C2_1 Mo1 64.96(16) . . . . ?
Sn2 C1_1 C2_1 Mo1 -117.81(19) . . . . ?
C1 Mo1 C2_1 C3_1 -139.17(17) . . . . ?
C2 Mo1 C2_1 C3_1 23.8(4) . . . . ?
C5_1 Mo1 C2_1 C3_1 78.37(17) . . . . ?
C1_1 Mo1 C2_1 C3_1 117.5(2) . . . . ?
C4_1 Mo1 C2_1 C3_1 36.79(16) . . . . ?
Sn1 Mo1 C2_1 C3_1 145.31(14) . . . . ?
C1 Mo1 C2_1 C1_1 103.36(16) . . . . ?
C2 Mo1 C2_1 C1_1 -93.6(3) . . . . ?
C5_1 Mo1 C2_1 C1_1 -39.09(14) . . . . ?
C3_1 Mo1 C2_1 C1_1 -117.5(2) . . . . ?
C4_1 Mo1 C2_1 C1_1 -80.68(16) . . . . ?
Sn1 Mo1 C2_1 C1_1 27.85(16) . . . . ?
C1_1 C2_1 C3_1 C4_1 -1.4(3) . . . . ?
Mo1 C2_1 C3_1 C4_1 -64.72(18) . . . . ?
C1_1 C2_1 C3_1 Mo1 63.30(17) . . . . ?
C1 Mo1 C3_1 C4_1 166.50(16) . . . . ?
C2 Mo1 C3_1 C4_1 -54.0(2) . . . . ?
C5_1 Mo1 C3_1 C4_1 37.50(15) . . . . ?
C1_1 Mo1 C3_1 C4_1 79.61(17) . . . . ?
C2_1 Mo1 C3_1 C4_1 116.5(2) . . . . ?
Sn1 Mo1 C3_1 C4_1 60.2(2) . . . . ?
C1 Mo1 C3_1 C2_1 50.0(2) . . . . ?
C2 Mo1 C3_1 C2_1 -170.53(15) . . . . ?
C5_1 Mo1 C3_1 C2_1 -79.00(17) . . . . ?
C1_1 Mo1 C3_1 C2_1 -36.90(15) . . . . ?
C4_1 Mo1 C3_1 C2_1 -116.5(2) . . . . ?
Sn1 Mo1 C3_1 C2_1 -56.3(2) . . . . ?
C2_1 C3_1 C4_1 C5_1 1.3(3) . . . . ?
Mo1 C3_1 C4_1 C5_1 -62.42(17) . . . . ?
C2_1 C3_1 C4_1 Mo1 63.71(18) . . . . ?
C1 Mo1 C4_1 C3_1 -27.8(3) . . . . ?
C2 Mo1 C4_1 C3_1 138.44(16) . . . . ?
C5_1 Mo1 C4_1 C3_1 -116.1(2) . . . . ?
C1_1 Mo1 C4_1 C3_1 -79.08(16) . . . . ?
C2_1 Mo1 C4_1 C3_1 -37.28(15) . . . . ?
Sn1 Mo1 C4_1 C3_1 -142.89(14) . . . . ?
C1 Mo1 C4_1 C5_1 88.3(3) . . . . ?
C2 Mo1 C4_1 C5_1 -105.45(16) . . . . ?
C1_1 Mo1 C4_1 C5_1 37.04(14) . . . . ?
C2_1 Mo1 C4_1 C5_1 78.84(16) . . . . ?
C3_1 Mo1 C4_1 C5_1 116.1(2) . . . . ?
Sn1 Mo1 C4_1 C5_1 -26.77(17) . . . . ?
C3_1 C4_1 C5_1 C1_1 -0.7(3) . . . . ?
Mo1 C4_1 C5_1 C1_1 -63.92(17) . . . . ?
C3_1 C4_1 C5_1 Mo1 63.22(18) . . . . ?
C2_1 C1_1 C5_1 C4_1 -0.2(3) . . . . ?
Sn2 C1_1 C5_1 C4_1 -177.59(17) . . . . ?
Mo1 C1_1 C5_1 C4_1 65.13(18) . . . . ?
C2_1 C1_1 C5_1 Mo1 -65.28(16) . . . . ?
Sn2 C1_1 C5_1 Mo1 117.28(16) . . . . ?
C1 Mo1 C5_1 C4_1 -141.42(17) . . . . ?
C2 Mo1 C5_1 C4_1 85.12(17) . . . . ?
C1_1 Mo1 C5_1 C4_1 -117.4(2) . . . . ?
C2_1 Mo1 C5_1 C4_1 -78.57(17) . . . . ?
C3_1 Mo1 C5_1 C4_1 -36.98(15) . . . . ?
Sn1 Mo1 C5_1 C4_1 156.67(15) . . . . ?
C1 Mo1 C5_1 C1_1 -24.0(2) . . . . ?
C2 Mo1 C5_1 C1_1 -157.44(15) . . . . ?
C2_1 Mo1 C5_1 C1_1 38.87(14) . . . . ?
C3_1 Mo1 C5_1 C1_1 80.46(16) . . . . ?
C4_1 Mo1 C5_1 C1_1 117.4(2) . . . . ?
Sn1 Mo1 C5_1 C1_1 -85.88(14) . . . . ?
C1_2 N2_2 C3_2 C5_2 -134.1(6) . . . . ?
C1_2 N2_2 C3_2 C6_2 106.0(7) . . . . ?
C1_2 N2_2 C3_2 C4_2 -12.1(7) . . . . ?
C1 Mo1 Sn1 C1_3 42.01(11) . . . . ?
C2 Mo1 Sn1 C1_3 -65.02(10) . . . . ?
C1 Mo1 Sn1 C1_4 161.31(11) . . . . ?
C2 Mo1 Sn1 C1_4 54.28(10) . . . . ?
C1 Mo1 Sn1 Pd1 -81.79(8) . . . . ?
C2 Mo1 Sn1 Pd1 171.19(8) . . . . ?
C1_2 Mo1 Sn1 Pd1 -138.23(11) . . . . ?
C5_1 Mo1 Sn1 Pd1 59.60(6) . . . . ?
C1_1 Mo1 Sn1 Pd1 23.77(6) . . . . ?
C2_1 Mo1 Sn1 Pd1 7.94(7) . . . . ?
C3_1 Mo1 Sn1 Pd1 40.41(12) . . . . ?
C4_1 Mo1 Sn1 Pd1 74.66(8) . . . . ?
Pd1 Sn1 C1_3 C4_3 37.52(18) . . . . ?
Mo1 Sn1 C1_3 C4_3 -92.70(17) . . . . ?
Pd1 Sn1 C1_3 C3_3 -81.14(18) . . . . ?
Mo1 Sn1 C1_3 C3_3 148.64(16) . . . . ?
Pd1 Sn1 C1_3 C2_3 159.59(16) . . . . ?
Mo1 Sn1 C1_3 C2_3 29.37(19) . . . . ?
Pd1 Sn1 C1_4 C4_4 -73.85(18) . . . . ?
Mo1 Sn1 C1_4 C4_4 53.59(19) . . . . ?
Pd1 Sn1 C1_4 C3_4 165.30(17) . . . . ?
Mo1 Sn1 C1_4 C3_4 -67.26(18) . . . . ?
Pd1 Sn1 C1_4 C2_4 43.13(17) . . . . ?
Mo1 Sn1 C1_4 C2_4 170.58(15) . . . . ?
Mo1 Sn1 Pd1 C1_5 162.48(7) . . . . ?
C1_3 Sn1 Pd1 Sn2 -136.82(7) . . . . ?
C1_4 Sn1 Pd1 Sn2 111.41(6) . . . . ?
Mo1 Sn1 Pd1 Sn2 -12.115(10) . . . . ?
C2_1 C1_1 Sn2 Pd1 122.6(2) . . . . ?
C5_1 C1_1 Sn2 Pd1 -60.7(2) . . . . ?
Mo1 C1_1 Sn2 Pd1 28.76(14) . . . . ?
Sn1 Pd1 Sn2 C1_1 -6.06(7) . . . . ?
Sn1 Pd1 Sn2 C1_7 113.82(8) . . . . ?
Sn1 Pd1 Sn2 C1_8 -123.87(7) . . . . ?
Pd1 Sn2 C1_7 C3_7 -59.6(2) . . . . ?
Pd1 Sn2 C1_7 C2_7 58.0(2) . . . . ?
Pd1 Sn2 C1_7 C4_7 178.73(18) . . . . ?
Pd1 Sn2 C1_8 C4_8 -51.1(3) . . . . ?
Pd1 Sn2 C1_8 C2_8 68.0(2) . . . . ?
Pd1 Sn2 C1_8 C3_8 -174.0(2) . . . . ?
C6_9 C1_9 C2_9 C3_9 -0.9(6) . . . . ?
C1_9 C2_9 C3_9 C4_9 -0.1(6) . . . . ?
C2_9 C3_9 C4_9 C5_9 0.3(6) . . . . ?
C3_9 C4_9 C5_9 C6_9 0.4(6) . . . . ?
C2_9 C1_9 C6_9 C5_9 1.6(6) . . . . ?
C4_9 C5_9 C6_9 C1_9 -1.3(6) . . . . ?
